data_2228382
loop_
_publ_author_name
'Zhang, Daopeng'

_publ_section_title
;
 Bis(4-chloropyridine){2,2'-[ethane-1,2-diylbis(nitrilomethylidyne)]diphenolato}cobalt(III)
 perchlorate methanol monosolvate
;
_journal_coeditor_code HG2742
_journal_issue 12
_journal_name_full 'Acta Crystallographica Section E'
_journal_page_first m1633
_journal_paper_doi 10.1107/S1600536810047793
_journal_volume 66
_journal_year 2010
_chemical_formula_iupac '[Co (C16 H14 N2 O2) (C5 H4 Cl N)2] Cl O4, C H4 O'
_chemical_formula_moiety 'C26 H22 Cl2 Co N4 O2 +, Cl O4 -, C H4 O'
_chemical_formula_sum 'C27 H26 Cl3 Co N4 O7'
_chemical_formula_weight 683.80
_chemical_name_systematic
;
Bis(4-chloropyridine){2,2'-[ethane-1,2-
diylbis(nitrilomethylidyne)]diphenolato}cobalt(III)
perchlorate methanol monosolvate
;
_space_group_IT_number 2
_symmetry_cell_setting triclinic
_symmetry_space_group_name_Hall '-P 1'
_symmetry_space_group_name_H-M 'P -1'
_atom_sites_solution_hydrogens geom
_atom_sites_solution_primary direct
_atom_sites_solution_secondary difmap
_audit_creation_method SHELXL-97
_cell_angle_alpha 92.757(2)
_cell_angle_beta 103.843(2)
_cell_angle_gamma 95.396(2)
_cell_formula_units_Z 2
_cell_length_a 9.0244(12)
_cell_length_b 11.2625(16)
_cell_length_c 15.052(2)
_cell_measurement_reflns_used 1564
_cell_measurement_temperature 293(2)
_cell_measurement_theta_max 27.861
_cell_measurement_theta_min 2.678
_cell_volume 1474.9(3)
_computing_cell_refinement 'SAINT-Plus (Bruker, 2001)'
_computing_data_collection 'APEX2 (Bruker, 2004)'
_computing_data_reduction 'SAINT-Plus (Bruker, 2001)'
_computing_molecular_graphics 'SHELXTL (Sheldrick, 2008<i>b</i>)'
_computing_publication_material 'SHELXTL (Sheldrick, 2008<i>b</i>)'
_computing_structure_refinement 'SHELXL97 (Sheldrick, 2008<i>b</i>)'
_computing_structure_solution 'SHELXS97 (Sheldrick, 2008<i>b</i>)'
_diffrn_ambient_temperature 293(2)
_diffrn_measured_fraction_theta_full 0.989
_diffrn_measured_fraction_theta_max 0.989
_diffrn_measurement_device_type 'Bruker APEXII CCD area-detector'
_diffrn_measurement_method '\f and \w'
_diffrn_radiation_monochromator graphite
_diffrn_radiation_source 'fine-focus sealed tube'
_diffrn_radiation_type MoK\a
_diffrn_radiation_wavelength 0.71073
_diffrn_reflns_av_R_equivalents 0.0161
_diffrn_reflns_av_sigmaI/netI 0.0333
_diffrn_reflns_limit_h_max 10
_diffrn_reflns_limit_h_min -10
_diffrn_reflns_limit_k_max 13
_diffrn_reflns_limit_k_min -12
_diffrn_reflns_limit_l_max 17
_diffrn_reflns_limit_l_min -12
_diffrn_reflns_number 7378
_diffrn_reflns_theta_full 25.01
_diffrn_reflns_theta_max 25.01
_diffrn_reflns_theta_min 1.40
_exptl_absorpt_coefficient_mu 0.905
_exptl_absorpt_correction_T_max 0.8053
_exptl_absorpt_correction_T_min 0.7666
_exptl_absorpt_correction_type multi-scan
_exptl_absorpt_process_details '(SADABS; Sheldrick, 2008<i>a</i>)'
_exptl_crystal_colour red-brown
_exptl_crystal_density_diffrn 1.540
_exptl_crystal_density_method 'not measured'
_exptl_crystal_description block
_exptl_crystal_F_000 700
_exptl_crystal_size_max 0.31
_exptl_crystal_size_mid 0.29
_exptl_crystal_size_min 0.25
_refine_diff_density_max 1.207
_refine_diff_density_min -0.494
_refine_ls_extinction_method none
_refine_ls_goodness_of_fit_ref 1.050
_refine_ls_hydrogen_treatment constr
_refine_ls_matrix_type full
_refine_ls_number_parameters 380
_refine_ls_number_reflns 5144
_refine_ls_number_restraints 0
_refine_ls_restrained_S_all 1.050
_refine_ls_R_factor_all 0.0643
_refine_ls_R_factor_gt 0.0523
_refine_ls_shift/su_max 0.000
_refine_ls_shift/su_mean 0.000
_refine_ls_structure_factor_coef Fsqd
_refine_ls_weighting_details 'calc w=1/[\s^2^(Fo^2^)+(0.0871P)^2^+1.6441P] where P=(Fo^2^+2Fc^2^)/3'
_refine_ls_weighting_scheme calc
_refine_ls_wR_factor_gt 0.1484
_refine_ls_wR_factor_ref 0.1599
_reflns_number_gt 4213
_reflns_number_total 5144
_reflns_threshold_expression I>2sigma(I)
_cod_data_source_file hg2742.cif
_cod_data_source_block I
_cod_database_code 2228382
_cod_database_fobs_code 2228382

loop_
_symmetry_equiv_pos_as_xyz
'x, y, z'
'-x, -y, -z'

loop_
_atom_site_type_symbol
_atom_site_label
_atom_site_fract_x
_atom_site_fract_y
_atom_site_fract_z
_atom_site_U_iso_or_equiv
_atom_site_adp_type
_atom_site_calc_flag
_atom_site_refinement_flags
_atom_site_occupancy
_atom_site_disorder_assembly
_atom_site_disorder_group
Co Co1 0.86908(5) 0.11688(4) 0.27546(3) 0.03389(18) Uani d . 1 . .
Cl Cl1 0.7528(2) -0.42638(12) 0.38879(11) 0.0922(5) Uani d . 1 . .
Cl Cl2 1.12614(17) 0.66668(11) 0.25101(11) 0.0786(4) Uani d . 1 . .
Cl Cl3 0.18397(16) 0.27636(12) 0.02468(9) 0.0665(3) Uani d . 1 . .
O O1 1.0710(3) 0.1026(2) 0.34504(16) 0.0395(6) Uani d . 1 . .
O O2 0.8300(3) 0.1686(2) 0.38825(16) 0.0390(6) Uani d . 1 . .
O O3 0.0318(7) 0.2275(8) -0.0063(5) 0.186(3) Uani d . 1 . .
O O4 0.2366(8) 0.3413(8) -0.0360(5) 0.178(3) Uani d . 1 . .
O O5 0.2650(11) 0.1777(7) 0.0309(7) 0.222(4) Uani d . 1 . .
O O6 0.2264(10) 0.3178(9) 0.1133(4) 0.205(4) Uani d . 1 . .
O O7 0.5606(10) 0.2638(9) 0.9505(7) 0.221(5) Uani d . 1 . .
H H7 0.5417 0.2768 1.0005 0.332 Uiso d R 1 . .
N N1 0.9058(4) 0.0653(3) 0.1619(2) 0.0401(7) Uani d . 1 . .
N N2 0.6671(3) 0.1307(3) 0.2060(2) 0.0374(7) Uani d . 1 . .
N N3 0.8215(3) -0.0521(3) 0.3026(2) 0.0384(7) Uani d . 1 . .
N N4 0.9340(3) 0.2864(3) 0.2621(2) 0.0390(7) Uani d . 1 . .
C C1 1.1544(4) -0.0002(3) 0.2244(3) 0.0397(8) Uani d . 1 . .
C C2 1.1695(4) 0.0401(3) 0.3167(2) 0.0357(8) Uani d . 1 . .
C C3 1.2979(4) 0.0125(4) 0.3825(3) 0.0471(9) Uani d . 1 . .
H H3 1.3099 0.0375 0.4438 0.056 Uiso calc R 1 . .
C C4 1.4067(5) -0.0514(4) 0.3574(3) 0.0563(11) Uani d . 1 . .
H H4 1.4909 -0.0687 0.4022 0.068 Uiso calc R 1 . .
C C5 1.3924(5) -0.0902(4) 0.2664(3) 0.0554(11) Uani d . 1 . .
H H5 1.4667 -0.1327 0.2502 0.066 Uiso calc R 1 . .
C C6 1.2690(5) -0.0655(4) 0.2015(3) 0.0511(10) Uani d . 1 . .
H H6 1.2590 -0.0918 0.1407 0.061 Uiso calc R 1 . .
C C7 1.0261(5) 0.0194(4) 0.1520(3) 0.0448(9) Uani d . 1 . .
H H7A 1.0303 -0.0031 0.0924 0.054 Uiso calc R 1 . .
C C8 0.5817(4) 0.2362(3) 0.3251(3) 0.0392(8) Uani d . 1 . .
C C9 0.7113(4) 0.2225(3) 0.3977(2) 0.0358(8) Uani d . 1 . .
C C10 0.7089(5) 0.2673(4) 0.4864(3) 0.0456(9) Uani d . 1 . .
H H10 0.7915 0.2589 0.5354 0.055 Uiso calc R 1 . .
C C11 0.5884(5) 0.3226(4) 0.5022(3) 0.0516(10) Uani d . 1 . .
H H11 0.5900 0.3504 0.5616 0.062 Uiso calc R 1 . .
C C12 0.4637(5) 0.3381(4) 0.4310(3) 0.0577(11) Uani d . 1 . .
H H12 0.3831 0.3773 0.4423 0.069 Uiso calc R 1 . .
C C13 0.4607(5) 0.2947(4) 0.3435(3) 0.0509(10) Uani d . 1 . .
H H13 0.3768 0.3043 0.2957 0.061 Uiso calc R 1 . .
C C14 0.5654(4) 0.1835(3) 0.2337(3) 0.0413(9) Uani d . 1 . .
H H14 0.4729 0.1884 0.1912 0.050 Uiso calc R 1 . .
C C15 0.7786(5) 0.0764(4) 0.0805(3) 0.0520(11) Uani d . 1 . .
H H15A 0.7719 0.0110 0.0348 0.062 Uiso calc R 1 . .
H H15B 0.7967 0.1511 0.0533 0.062 Uiso calc R 1 . .
C C16 0.6310(5) 0.0731(4) 0.1120(3) 0.0495(10) Uani d . 1 . .
H H16A 0.5571 0.1153 0.0711 0.059 Uiso calc R 1 . .
H H16B 0.5870 -0.0090 0.1114 0.059 Uiso calc R 1 . .
C C17 0.7805(5) -0.1467(4) 0.2413(3) 0.0454(9) Uani d . 1 . .
H H17 0.7667 -0.1333 0.1795 0.055 Uiso calc R 1 . .
C C18 0.7576(5) -0.2624(4) 0.2642(3) 0.0541(11) Uani d . 1 . .
H H18 0.7278 -0.3253 0.2192 0.065 Uiso calc R 1 . .
C C19 0.7798(5) -0.2828(4) 0.3555(3) 0.0534(11) Uani d . 1 . .
C C20 0.8241(6) -0.1875(4) 0.4200(3) 0.0570(11) Uani d . 1 . .
H H20 0.8399 -0.1992 0.4822 0.068 Uiso calc R 1 . .
C C21 0.8445(5) -0.0751(4) 0.3914(3) 0.0470(9) Uani d . 1 . .
H H21 0.8760 -0.0113 0.4356 0.056 Uiso calc R 1 . .
C C22 0.8877(5) 0.3475(4) 0.1886(3) 0.0533(11) Uani d . 1 . .
H H22 0.8144 0.3090 0.1388 0.064 Uiso calc R 1 . .
C C23 0.9419(6) 0.4633(4) 0.1823(3) 0.0620(12) Uani d . 1 . .
H H23 0.9067 0.5022 0.1294 0.074 Uiso calc R 1 . .
C C24 1.0492(5) 0.5210(4) 0.2553(3) 0.0522(10) Uani d . 1 . .
C C25 1.0946(5) 0.4621(4) 0.3331(3) 0.0609(12) Uani d . 1 . .
H H25 1.1642 0.5003 0.3846 0.073 Uiso calc R 1 . .
C C26 1.0355(5) 0.3463(4) 0.3333(3) 0.0548(11) Uani d . 1 . .
H H26 1.0676 0.3066 0.3862 0.066 Uiso calc R 1 . .
C C27 0.6289(12) 0.3621(9) 0.9273(7) 0.150(4) Uani d . 1 . .
H H27A 0.6190 0.4289 0.9666 0.225 Uiso calc R 1 . .
H H27B 0.5819 0.3752 0.8647 0.225 Uiso calc R 1 . .
H H27C 0.7357 0.3537 0.9335 0.225 Uiso calc R 1 . .

loop_
_atom_site_aniso_label
_atom_site_aniso_U_11
_atom_site_aniso_U_22
_atom_site_aniso_U_33
_atom_site_aniso_U_12
_atom_site_aniso_U_13
_atom_site_aniso_U_23
Co1 0.0333(3) 0.0412(3) 0.0266(3) 0.0087(2) 0.00415(19) 0.0042(2)
Cl1 0.1540(16) 0.0488(7) 0.0981(11) 0.0199(8) 0.0718(11) 0.0204(7)
Cl2 0.0851(9) 0.0531(7) 0.0944(10) -0.0081(6) 0.0192(8) 0.0193(7)
Cl3 0.0745(8) 0.0669(8) 0.0580(7) 0.0084(6) 0.0148(6) 0.0113(6)
O1 0.0356(13) 0.0489(15) 0.0327(13) 0.0113(11) 0.0038(10) 0.0019(11)
O2 0.0367(13) 0.0500(15) 0.0303(13) 0.0143(11) 0.0048(10) 0.0017(11)
O3 0.092(4) 0.272(9) 0.165(6) -0.034(5) -0.003(4) 0.019(6)
O4 0.154(6) 0.236(8) 0.141(5) -0.011(5) 0.026(4) 0.103(5)
O5 0.214(8) 0.129(6) 0.277(10) 0.069(6) -0.044(7) -0.029(6)
O6 0.208(8) 0.300(11) 0.093(4) 0.056(7) 0.013(5) -0.048(5)
O7 0.202(8) 0.219(9) 0.301(12) 0.090(7) 0.123(8) 0.146(9)
N1 0.0430(17) 0.0515(19) 0.0262(15) 0.0089(15) 0.0073(13) 0.0070(13)
N2 0.0361(16) 0.0439(17) 0.0302(15) 0.0077(13) 0.0028(12) 0.0022(13)
N3 0.0360(16) 0.0485(18) 0.0307(16) 0.0098(14) 0.0061(13) 0.0040(14)
N4 0.0352(16) 0.0464(18) 0.0351(16) 0.0082(13) 0.0062(13) 0.0068(14)
C1 0.041(2) 0.042(2) 0.041(2) 0.0057(16) 0.0176(17) 0.0097(16)
C2 0.0358(19) 0.0339(18) 0.0392(19) 0.0043(15) 0.0116(15) 0.0068(15)
C3 0.039(2) 0.056(2) 0.047(2) 0.0102(18) 0.0079(17) 0.0071(19)
C4 0.036(2) 0.066(3) 0.068(3) 0.017(2) 0.009(2) 0.013(2)
C5 0.041(2) 0.055(3) 0.079(3) 0.0165(19) 0.027(2) 0.014(2)
C6 0.054(2) 0.054(2) 0.054(2) 0.011(2) 0.028(2) 0.009(2)
C7 0.053(2) 0.053(2) 0.0327(19) 0.0087(19) 0.0177(17) 0.0069(17)
C8 0.0362(19) 0.038(2) 0.044(2) 0.0060(15) 0.0088(16) 0.0048(16)
C9 0.0383(19) 0.0320(18) 0.0374(19) 0.0025(15) 0.0101(15) 0.0024(15)
C10 0.048(2) 0.048(2) 0.041(2) 0.0070(18) 0.0107(18) -0.0025(17)
C11 0.055(2) 0.053(2) 0.050(2) 0.006(2) 0.020(2) -0.0059(19)
C12 0.048(2) 0.060(3) 0.071(3) 0.016(2) 0.023(2) -0.005(2)
C13 0.041(2) 0.053(2) 0.057(3) 0.0109(19) 0.0073(19) 0.001(2)
C14 0.0317(18) 0.046(2) 0.042(2) 0.0060(16) 0.0003(16) 0.0062(17)
C15 0.055(2) 0.073(3) 0.0266(19) 0.019(2) 0.0024(17) 0.0043(19)
C16 0.048(2) 0.062(3) 0.033(2) 0.0135(19) -0.0048(17) -0.0018(18)
C17 0.050(2) 0.049(2) 0.038(2) 0.0106(18) 0.0089(17) 0.0044(18)
C18 0.064(3) 0.047(2) 0.054(3) 0.009(2) 0.018(2) -0.002(2)
C19 0.065(3) 0.041(2) 0.066(3) 0.016(2) 0.032(2) 0.012(2)
C20 0.077(3) 0.057(3) 0.043(2) 0.018(2) 0.021(2) 0.014(2)
C21 0.057(2) 0.048(2) 0.036(2) 0.0127(19) 0.0097(18) 0.0051(17)
C22 0.064(3) 0.052(2) 0.040(2) 0.003(2) 0.0029(19) 0.0099(19)
C23 0.079(3) 0.061(3) 0.046(3) 0.008(2) 0.012(2) 0.019(2)
C24 0.045(2) 0.048(2) 0.066(3) 0.0067(19) 0.017(2) 0.013(2)
C25 0.053(3) 0.050(3) 0.067(3) -0.001(2) -0.009(2) 0.007(2)
C26 0.053(2) 0.053(3) 0.048(2) 0.006(2) -0.008(2) 0.011(2)
C27 0.172(10) 0.128(7) 0.158(9) -0.036(7) 0.078(8) -0.001(7)

loop_
_atom_type_symbol
_atom_type_description
_atom_type_scat_dispersion_real
_atom_type_scat_dispersion_imag
_atom_type_scat_source
C C 0.0033 0.0016 'International Tables Vol C Tables 4.2.6.8 and 6.1.1.4'
H H 0.0000 0.0000 'International Tables Vol C Tables 4.2.6.8 and 6.1.1.4'
N N 0.0061 0.0033 'International Tables Vol C Tables 4.2.6.8 and 6.1.1.4'
O O 0.0106 0.0060 'International Tables Vol C Tables 4.2.6.8 and 6.1.1.4'
Cl Cl 0.1484 0.1585 'International Tables Vol C Tables 4.2.6.8 and 6.1.1.4'
Co Co 0.3494 0.9721 'International Tables Vol C Tables 4.2.6.8 and 6.1.1.4'

loop_
_geom_angle_atom_site_label_1
_geom_angle_atom_site_label_2
_geom_angle_atom_site_label_3
_geom_angle_site_symmetry_1
_geom_angle_site_symmetry_3
_geom_angle
_geom_angle_publ_flag
O2 Co1 N1 . . 179.33(12) ?
O2 Co1 N2 . . 94.28(12) ?
N1 Co1 N2 . . 85.06(13) ?
O2 Co1 O1 . . 85.71(10) ?
N1 Co1 O1 . . 94.95(12) ?
N2 Co1 O1 . . 179.83(13) ?
O2 Co1 N4 . . 87.07(12) ?
N1 Co1 N4 . . 92.94(13) ?
N2 Co1 N4 . . 91.30(13) ?
O1 Co1 N4 . . 88.86(12) ?
O2 Co1 N3 . . 89.24(12) ?
N1 Co1 N3 . . 90.81(13) ?
N2 Co1 N3 . . 94.37(13) ?
O1 Co1 N3 . . 85.46(12) ?
N4 Co1 N3 . . 173.45(12) ?
O4 Cl3 O6 . . 117.6(6) ?
O4 Cl3 O5 . . 104.2(7) ?
O6 Cl3 O5 . . 98.6(6) ?
O4 Cl3 O3 . . 114.2(5) ?
O6 Cl3 O3 . . 115.2(5) ?
O5 Cl3 O3 . . 103.6(6) ?
C2 O1 Co1 . . 124.5(2) ?
C9 O2 Co1 . . 125.6(2) ?
C27 O7 H7 . . 109.5 ?
C7 N1 C15 . . 119.9(3) ?
C7 N1 Co1 . . 125.3(3) ?
C15 N1 Co1 . . 114.8(2) ?
C14 N2 C16 . . 119.9(3) ?
C14 N2 Co1 . . 126.0(3) ?
C16 N2 Co1 . . 114.1(2) ?
C17 N3 C21 . . 116.5(3) ?
C17 N3 Co1 . . 126.2(3) ?
C21 N3 Co1 . . 117.1(3) ?
C22 N4 C26 . . 116.2(4) ?
C22 N4 Co1 . . 126.6(3) ?
C26 N4 Co1 . . 117.2(3) ?
C2 C1 C6 . . 119.3(4) ?
C2 C1 C7 . . 122.9(3) ?
C6 C1 C7 . . 117.8(4) ?
O1 C2 C3 . . 117.9(3) ?
O1 C2 C1 . . 124.1(3) ?
C3 C2 C1 . . 118.0(3) ?
C4 C3 C2 . . 120.9(4) ?
C4 C3 H3 . . 119.5 ?
C2 C3 H3 . . 119.5 ?
C3 C4 C5 . . 121.1(4) ?
C3 C4 H4 . . 119.5 ?
C5 C4 H4 . . 119.5 ?
C6 C5 C4 . . 119.2(4) ?
C6 C5 H5 . . 120.4 ?
C4 C5 H5 . . 120.4 ?
C5 C6 C1 . . 121.5(4) ?
C5 C6 H6 . . 119.3 ?
C1 C6 H6 . . 119.3 ?
N1 C7 C1 . . 125.7(3) ?
N1 C7 H7A . . 117.2 ?
C1 C7 H7A . . 117.2 ?
C13 C8 C9 . . 119.7(4) ?
C13 C8 C14 . . 118.4(3) ?
C9 C8 C14 . . 121.7(3) ?
O2 C9 C10 . . 118.1(3) ?
O2 C9 C8 . . 124.7(3) ?
C10 C9 C8 . . 117.2(3) ?
C11 C10 C9 . . 121.7(4) ?
C11 C10 H10 . . 119.2 ?
C9 C10 H10 . . 119.2 ?
C10 C11 C12 . . 121.1(4) ?
C10 C11 H11 . . 119.5 ?
C12 C11 H11 . . 119.5 ?
C13 C12 C11 . . 119.2(4) ?
C13 C12 H12 . . 120.4 ?
C11 C12 H12 . . 120.4 ?
C12 C13 C8 . . 121.3(4) ?
C12 C13 H13 . . 119.4 ?
C8 C13 H13 . . 119.4 ?
N2 C14 C8 . . 125.6(3) ?
N2 C14 H14 . . 117.2 ?
C8 C14 H14 . . 117.2 ?
N1 C15 C16 . . 107.9(3) ?
N1 C15 H15A . . 110.1 ?
C16 C15 H15A . . 110.1 ?
N1 C15 H15B . . 110.1 ?
C16 C15 H15B . . 110.1 ?
H15A C15 H15B . . 108.4 ?
N2 C16 C15 . . 108.2(3) ?
N2 C16 H16A . . 110.1 ?
C15 C16 H16A . . 110.1 ?
N2 C16 H16B . . 110.1 ?
C15 C16 H16B . . 110.1 ?
H16A C16 H16B . . 108.4 ?
N3 C17 C18 . . 123.9(4) ?
N3 C17 H17 . . 118.1 ?
C18 C17 H17 . . 118.1 ?
C17 C18 C19 . . 118.3(4) ?
C17 C18 H18 . . 120.8 ?
C19 C18 H18 . . 120.8 ?
C18 C19 C20 . . 119.0(4) ?
C18 C19 Cl1 . . 120.5(4) ?
C20 C19 Cl1 . . 120.4(4) ?
C21 C20 C19 . . 119.0(4) ?
C21 C20 H20 . . 120.5 ?
C19 C20 H20 . . 120.5 ?
N3 C21 C20 . . 123.3(4) ?
N3 C21 H21 . . 118.3 ?
C20 C21 H21 . . 118.3 ?
N4 C22 C23 . . 123.7(4) ?
N4 C22 H22 . . 118.1 ?
C23 C22 H22 . . 118.1 ?
C22 C23 C24 . . 118.7(4) ?
C22 C23 H23 . . 120.7 ?
C24 C23 H23 . . 120.7 ?
C23 C24 C25 . . 119.0(4) ?
C23 C24 Cl2 . . 121.1(3) ?
C25 C24 Cl2 . . 119.9(4) ?
C26 C25 C24 . . 118.5(4) ?
C26 C25 H25 . . 120.7 ?
C24 C25 H25 . . 120.7 ?
N4 C26 C25 . . 123.9(4) ?
N4 C26 H26 . . 118.1 ?
C25 C26 H26 . . 118.1 ?
O7 C27 H27A . . 109.5 ?
O7 C27 H27B . . 109.5 ?
H27A C27 H27B . . 109.5 ?
O7 C27 H27C . . 109.5 ?
H27A C27 H27C . . 109.5 ?
H27B C27 H27C . . 109.5 ?

loop_
_geom_bond_atom_site_label_1
_geom_bond_atom_site_label_2
_geom_bond_site_symmetry_2
_geom_bond_distance
_geom_bond_publ_flag
Co1 O2 . 1.891(2) ?
Co1 N1 . 1.892(3) ?
Co1 N2 . 1.897(3) ?
Co1 O1 . 1.898(2) ?
Co1 N4 . 1.977(3) ?
Co1 N3 . 1.995(3) ?
Cl1 C19 . 1.728(4) ?
Cl2 C24 . 1.730(4) ?
Cl3 O4 . 1.342(6) ?
Cl3 O6 . 1.344(6) ?
Cl3 O5 . 1.382(7) ?
Cl3 O3 . 1.391(6) ?
O1 C2 . 1.318(4) ?
O2 C9 . 1.312(4) ?
O7 C27 . 1.319(10) ?
O7 H7 . 0.8200 ?
N1 C7 . 1.282(5) ?
N1 C15 . 1.485(5) ?
N2 C14 . 1.278(5) ?
N2 C16 . 1.477(5) ?
N3 C17 . 1.339(5) ?
N3 C21 . 1.344(5) ?
N4 C22 . 1.334(5) ?
N4 C26 . 1.337(5) ?
C1 C2 . 1.412(5) ?
C1 C6 . 1.420(5) ?
C1 C7 . 1.430(5) ?
C2 C3 . 1.403(5) ?
C3 C4 . 1.381(6) ?
C3 H3 . 0.9300 ?
C4 C5 . 1.390(7) ?
C4 H4 . 0.9300 ?
C5 C6 . 1.355(6) ?
C5 H5 . 0.9300 ?
C6 H6 . 0.9300 ?
C7 H7A . 0.9300 ?
C8 C13 . 1.402(5) ?
C8 C9 . 1.423(5) ?
C8 C14 . 1.440(5) ?
C9 C10 . 1.410(5) ?
C10 C11 . 1.365(6) ?
C10 H10 . 0.9300 ?
C11 C12 . 1.387(6) ?
C11 H11 . 0.9300 ?
C12 C13 . 1.376(6) ?
C12 H12 . 0.9300 ?
C13 H13 . 0.9300 ?
C14 H14 . 0.9300 ?
C15 C16 . 1.515(6) ?
C15 H15A . 0.9700 ?
C15 H15B . 0.9700 ?
C16 H16A . 0.9700 ?
C16 H16B . 0.9700 ?
C17 C18 . 1.373(6) ?
C17 H17 . 0.9300 ?
C18 C19 . 1.374(6) ?
C18 H18 . 0.9300 ?
C19 C20 . 1.375(6) ?
C20 C21 . 1.366(6) ?
C20 H20 . 0.9300 ?
C21 H21 . 0.9300 ?
C22 C23 . 1.365(6) ?
C22 H22 . 0.9300 ?
C23 C24 . 1.369(6) ?
C23 H23 . 0.9300 ?
C24 C25 . 1.369(6) ?
C25 C26 . 1.363(6) ?
C25 H25 . 0.9300 ?
C26 H26 . 0.9300 ?
C27 H27A . 0.9600 ?
C27 H27B . 0.9600 ?
C27 H27C . 0.9600 ?
